data_1565344
loop_
_publ_author_name
'Godde, B\'erang\`ere'
'Ferlay, Sylvie'
'Kyritsakas, Nathalie'
'Hosseini, Mir Wais'
'Jouaiti, Abdelaziz'

_publ_section_title
;
 Variations around 1D coordination polymers built from the triarylamine
 scaffold and Hg(II) or Cd(II)
;
_journal_name_full 'Inorganica Chimica Acta'
_journal_page_first 119427
_journal_paper_doi 10.1016/j.ica.2020.119427
_journal_volume 503
_journal_year 2020
_chemical_formula_moiety '2(C51 H36 Cl2 Hg N4),4(C0.50 H0.50 Cl1.50),solvent'
_chemical_formula_sum 'C105 H75 Cl13 Hg2 N8'
_chemical_formula_weight 2310.76
_space_group_crystal_system monoclinic
_space_group_IT_number 13
_space_group_name_Hall '-P 2yc'
_space_group_name_H-M_alt 'P 1 2/c 1'
_atom_sites_solution_hydrogens geom
_audit_creation_method SHELXL-2014/6
_cell_angle_alpha 90
_cell_angle_beta 104.749(5)
_cell_angle_gamma 90
_cell_formula_units_Z 2
_cell_length_a 12.669(2)
_cell_length_b 20.792(3)
_cell_length_c 21.234(3)
_cell_measurement_reflns_used 65000
_cell_measurement_temperature 173(2)
_cell_measurement_theta_max 25.
_cell_measurement_theta_min 2.5
_cell_volume 5409.0(14)
_computing_cell_refinement 'Bruker SAINT'
_computing_data_collection 'Bruker APEX2'
_computing_data_reduction 'Bruker SAINT'
_computing_molecular_graphics 'Bruker SHELXTL'
_computing_publication_material 'Bruker SHELXTL'
_computing_structure_refinement 'SHELXL-2014 (Sheldrick 2014)'
_computing_structure_solution 'SHELXS-97 (Sheldrick 2008)'
_diffrn_ambient_temperature 173(2)
_diffrn_measured_fraction_theta_full 0.999
_diffrn_measured_fraction_theta_max 0.986
_diffrn_measurement_device_type 'Bruker APEX-II CCD'
_diffrn_measurement_method '\f and \w scans'
_diffrn_radiation_type MoK\a
_diffrn_radiation_wavelength 0.71073
_diffrn_reflns_av_R_equivalents 0.1567
_diffrn_reflns_av_unetI/netI 0.1832
_diffrn_reflns_Laue_measured_fraction_full 0.999
_diffrn_reflns_Laue_measured_fraction_max 0.986
_diffrn_reflns_limit_h_max 16
_diffrn_reflns_limit_h_min -17
_diffrn_reflns_limit_k_max 29
_diffrn_reflns_limit_k_min -28
_diffrn_reflns_limit_l_max 29
_diffrn_reflns_limit_l_min -30
_diffrn_reflns_number 65004
_diffrn_reflns_point_group_measured_fraction_full 0.999
_diffrn_reflns_point_group_measured_fraction_max 0.986
_diffrn_reflns_theta_full 25.242
_diffrn_reflns_theta_max 30.173
_diffrn_reflns_theta_min 1.929
_exptl_absorpt_coefficient_mu 3.203
_exptl_absorpt_correction_T_max 0.765
_exptl_absorpt_correction_T_min 0.738
_exptl_absorpt_correction_type multi-scan
_exptl_absorpt_process_details sadabs
_exptl_crystal_colour colorless
_exptl_crystal_density_diffrn 1.419
_exptl_crystal_description prism
_exptl_crystal_F_000 2284
_exptl_crystal_size_max 0.100
_exptl_crystal_size_mid 0.100
_exptl_crystal_size_min 0.090
_refine_diff_density_max 1.521
_refine_diff_density_min -1.957
_refine_diff_density_rms 0.175
_refine_ls_extinction_coef .
_refine_ls_extinction_method none
_refine_ls_goodness_of_fit_ref 1.096
_refine_ls_hydrogen_treatment constr
_refine_ls_matrix_type full
_refine_ls_number_parameters 598
_refine_ls_number_reflns 15802
_refine_ls_number_restraints 12
_refine_ls_restrained_S_all 1.097
_refine_ls_R_factor_all 0.1990
_refine_ls_R_factor_gt 0.0868
_refine_ls_shift/su_max 0.008
_refine_ls_shift/su_mean 0.007
_refine_ls_structure_factor_coef Fsqd
_refine_ls_weighting_details 'w=1/[\s^2^(Fo^2^)+(0.1214P)^2^+2.2214P] where P=(Fo^2^+2Fc^2^)/3'
_refine_ls_weighting_scheme calc
_refine_ls_wR_factor_gt 0.2100
_refine_ls_wR_factor_ref 0.2608
_reflns_Friedel_coverage 0.000
_reflns_Friedel_fraction_full .
_reflns_Friedel_fraction_max .
_reflns_number_gt 7162
_reflns_number_total 15802
_reflns_threshold_expression 'I > 2\s(I)'
_cod_data_source_file 2-HgCl2s4297.cif
_cod_data_source_block e4297a_a
_cod_depositor_comments
;
The following automatic conversions were performed:

data item '_exptl_crystal_density_meas' value 'none' was changed to
'?' -- the value is perceived as not measured.

Automatic conversion script
Id: cif_fix_values 8738 2021-04-28 16:35:53Z antanas 
;
_cod_original_cell_volume 5409.3(15)
_cod_original_sg_symbol_H-M 'P 2/c'
_cod_database_code 1565344
_shelx_space_group_comment
;
The symmetry employed for this shelxl refinement is uniquely defined
by the following loop, which should always be used as a source of
symmetry information in preference to the above space-group names.
They are only intended as comments.
;
_shelx_estimated_absorpt_t_min 0.740
_shelx_estimated_absorpt_t_max 0.761
_shelxl_version_number 2014/6

loop_
_space_group_symop_operation_xyz
'x, y, z'
'-x, y, -z+1/2'
'-x, -y, -z'
'x, -y, z-1/2'

loop_
_atom_site_label
_atom_site_type_symbol
_atom_site_fract_x
_atom_site_fract_y
_atom_site_fract_z
_atom_site_U_iso_or_equiv
_atom_site_adp_type
_atom_site_occupancy
_atom_site_site_symmetry_order
_atom_site_calc_flag
_atom_site_refinement_flags_posn
_atom_site_refinement_flags_adp
_atom_site_refinement_flags_occupancy
_atom_site_disorder_assembly
_atom_site_disorder_group
Hg1 Hg 0.5000 0.11707(3) 0.7500 0.0463(2) Uani 1 2 d S T P . .
Hg2 Hg 0.0000 1.17600(3) 1.2500 0.03940(18) Uani 1 2 d S T P . .
Cl1 Cl 0.3347(2) 0.08876(15) 0.67168(13) 0.0559(7) Uani 1 1 d . . . . .
Cl2 Cl 0.1745(2) 1.20321(15) 1.31835(13) 0.0524(7) Uani 1 1 d . . . . .
N1 N 0.5000 0.2328(7) 0.7500 0.095(5) Uani 1 2 d DS T P . .
C1 C 0.4686(12) 0.2698(5) 0.6967(6) 0.093(4) Uani 1 1 d D . . . .
H1 H 0.4432 0.2475 0.6567 0.112 Uiso 1 1 calc R U . . .
C2 C 0.4685(12) 0.3355(6) 0.6925(6) 0.092(4) Uani 1 1 d D . . . .
H2 H 0.4473 0.3560 0.6512 0.110 Uiso 1 1 calc R U . . .
C3 C 0.5000 0.3725(8) 0.7500 0.102(6) Uani 1 2 d DS T P . .
C4 C 0.5000 0.4425(8) 0.7500 0.093(6) Uani 1 2 d DS T P . .
C5 C 0.5296(13) 0.4766(6) 0.7020(6) 0.105(4) Uani 1 1 d D . . . .
H5 H 0.5458 0.4538 0.6668 0.125 Uiso 1 1 calc R U . . .
C6 C 0.5366(11) 0.5434(5) 0.7029(6) 0.078(4) Uani 1 1 d D . . . .
H6 H 0.5656 0.5660 0.6722 0.094 Uiso 1 1 calc R U . . .
C7 C 0.5000 0.5757(6) 0.7500 0.065(5) Uani 1 2 d DS T P . .
C8 C 0.5000 0.6477(7) 0.7500 0.056(4) Uani 1 2 d S T P . .
C9 C 0.4168(9) 0.6832(5) 0.7657(6) 0.052(3) Uani 1 1 d . . . . .
H9 H 0.3578 0.6608 0.7757 0.063 Uiso 1 1 calc R U . . .
C10 C 0.4167(8) 0.7495(5) 0.7674(5) 0.041(2) Uani 1 1 d . . . . .
H10 H 0.3603 0.7719 0.7803 0.049 Uiso 1 1 calc R U . . .
C11 C 0.5000 0.7837(6) 0.7500 0.037(3) Uani 1 2 d S T P . .
N2 N 0.5000 0.8516(5) 0.7500 0.033(2) Uani 1 2 d S T P . .
C12 C 0.4518(7) 0.8862(4) 0.7936(5) 0.034(2) Uani 1 1 d . . . . .
C13 C 0.4613(8) 0.8643(5) 0.8557(5) 0.041(2) Uani 1 1 d . . . . .
H13 H 0.5005 0.8258 0.8698 0.049 Uiso 1 1 calc R U . . .
C14 C 0.4149(8) 0.8974(4) 0.8979(5) 0.036(2) Uani 1 1 d . . . . .
H14 H 0.4235 0.8813 0.9408 0.043 Uiso 1 1 calc R U . . .
C15 C 0.3559(7) 0.9535(4) 0.8800(4) 0.0270(19) Uani 1 1 d . . . . .
C16 C 0.3484(7) 0.9764(5) 0.8165(4) 0.034(2) Uani 1 1 d . . . . .
H16 H 0.3114 1.0157 0.8026 0.041 Uiso 1 1 calc R U . . .
C17 C 0.3946(7) 0.9421(5) 0.7741(4) 0.035(2) Uani 1 1 d . . . . .
H17 H 0.3865 0.9574 0.7310 0.042 Uiso 1 1 calc R U . . .
C18 C 0.3053(7) 0.9877(4) 0.9256(4) 0.0293(19) Uani 1 1 d . . . . .
C19 C 0.3512(8) 0.9898(5) 0.9906(5) 0.041(2) Uani 1 1 d . . . . .
H19 H 0.4178 0.9673 1.0070 0.049 Uiso 1 1 calc R U . . .
C20 C 0.3075(8) 1.0222(5) 1.0345(5) 0.040(2) Uani 1 1 d . . . . .
H20 H 0.3450 1.0230 1.0793 0.048 Uiso 1 1 calc R U . . .
C21 C 0.2090(8) 1.0535(4) 1.0130(4) 0.035(2) Uani 1 1 d . . . . .
C22 C 0.1580(8) 1.0513(5) 0.9462(5) 0.046(3) Uani 1 1 d . . . . .
H22 H 0.0889 1.0713 0.9304 0.056 Uiso 1 1 calc R U . . .
C23 C 0.2054(8) 1.0210(5) 0.9033(5) 0.046(3) Uani 1 1 d . . . . .
H23 H 0.1708 1.0222 0.8580 0.055 Uiso 1 1 calc R U . . .
C24 C 0.1584(8) 1.0892(5) 1.0584(4) 0.035(2) Uani 1 1 d . . . . .
C25 C 0.0474(8) 1.0903(5) 1.0531(5) 0.045(3) Uani 1 1 d . . . . .
H25 H -0.0011 1.0697 1.0172 0.054 Uiso 1 1 calc R U . . .
C26 C 0.0069(8) 1.1207(5) 1.0990(5) 0.045(3) Uani 1 1 d . . . . .
H26 H -0.0697 1.1200 1.0944 0.054 Uiso 1 1 calc R U . . .
N3 N 0.0710(7) 1.1517(4) 1.1508(4) 0.040(2) Uani 1 1 d . . . . .
C27 C 0.1772(8) 1.1527(5) 1.1545(5) 0.040(2) Uani 1 1 d . . . . .
H27 H 0.2240 1.1753 1.1895 0.048 Uiso 1 1 calc R U . . .
C28 C 0.2227(9) 1.1228(5) 1.1103(5) 0.043(3) Uani 1 1 d . . . . .
H28 H 0.2993 1.1252 1.1154 0.051 Uiso 1 1 calc R U . . .
N4 N 0.3962(8) 0.1422(4) 0.8346(4) 0.053(2) Uani 1 1 d . . . . .
C29 C 0.3076(9) 0.1764(5) 0.8176(5) 0.048(3) Uani 1 1 d . . . . .
H29 H 0.2734 0.1807 0.7725 0.058 Uiso 1 1 calc R U . . .
C30 C 0.2594(9) 0.2075(6) 0.8621(5) 0.052(3) Uani 1 1 d . . . . .
H30 H 0.1950 0.2323 0.8469 0.063 Uiso 1 1 calc R U . . .
C31 C 0.3058(9) 0.2018(6) 0.9276(5) 0.045(3) Uani 1 1 d . . . . .
C32 C 0.3976(10) 0.1613(6) 0.9445(6) 0.061(3) Uani 1 1 d . . . . .
H32 H 0.4305 0.1521 0.9891 0.073 Uiso 1 1 calc R U . . .
C33 C 0.4393(9) 0.1353(6) 0.8974(5) 0.053(3) Uani 1 1 d . . . . .
H33 H 0.5041 0.1104 0.9107 0.063 Uiso 1 1 calc R U . . .
C34 C 0.2623(9) 0.2324(6) 0.9778(5) 0.054(3) Uani 1 1 d . . . . .
C35 C 0.3323(9) 0.2569(5) 1.0349(5) 0.053(3) Uani 1 1 d . . . . .
H35 H 0.4087 0.2502 1.0422 0.063 Uiso 1 1 calc R U . . .
C36 C 0.2941(9) 0.2904(6) 1.0809(5) 0.051(3) Uani 1 1 d . . . . .
H36 H 0.3432 0.3081 1.1183 0.061 Uiso 1 1 calc R U . . .
C37 C 0.1789(10) 0.2976(5) 1.0706(5) 0.048(3) Uani 1 1 d . . . . .
C38 C 0.1124(9) 0.2738(6) 1.0143(6) 0.059(3) Uani 1 1 d . . . . .
H38 H 0.0358 0.2799 1.0065 0.071 Uiso 1 1 calc R U . . .
C39 C 0.1517(9) 0.2415(6) 0.9684(6) 0.054(3) Uani 1 1 d . . . . .
H39 H 0.1024 0.2254 0.9302 0.065 Uiso 1 1 calc R U . . .
C40 C 0.1356(10) 0.3354(5) 1.1183(5) 0.051(3) Uani 1 1 d . . . . .
C41 C 0.0378(10) 0.3147(5) 1.1319(5) 0.052(3) Uani 1 1 d . . . . .
H41 H 0.0014 0.2773 1.1117 0.062 Uiso 1 1 calc R U . . .
C42 C -0.0047(10) 0.3503(5) 1.1759(5) 0.057(3) Uani 1 1 d . . . . .
H42 H -0.0710 0.3366 1.1848 0.068 Uiso 1 1 calc R U . . .
C43 C 0.0457(11) 0.4035(5) 1.2060(6) 0.059(4) Uani 1 1 d . . . . .
C44 C 0.1460(11) 0.4217(5) 1.1955(6) 0.059(3) Uani 1 1 d . . . . .
H44 H 0.1837 0.4578 1.2180 0.071 Uiso 1 1 calc R U . . .
C45 C 0.1905(11) 0.3879(5) 1.1529(6) 0.060(3) Uani 1 1 d . . . . .
H45 H 0.2595 0.4003 1.1470 0.073 Uiso 1 1 calc R U . . .
N5 N 0.0000 0.4379(6) 1.2500 0.062(4) Uani 1 2 d S T P . .
C46 C 0.0000 0.5050(7) 1.2500 0.054(4) Uani 1 2 d S T P . .
C47 C -0.0098(13) 0.5399(6) 1.1937(6) 0.071(4) Uani 1 1 d . . . . .
H47 H -0.0192 0.5174 1.1537 0.085 Uiso 1 1 calc R U . . .
C48 C -0.0067(13) 0.6049(5) 1.1929(6) 0.075(4) Uani 1 1 d . . . . .
H48 H -0.0090 0.6275 1.1537 0.090 Uiso 1 1 calc R U . . .
C49 C 0.0000 0.6377(7) 1.2500 0.059(5) Uani 1 2 d S T P . .
C50 C 0.0000 0.7108(8) 1.2500 0.071(6) Uani 1 2 d S T P . .
C51 C 0.0429(11) 0.7469(5) 1.2073(6) 0.059(3) Uani 1 1 d . . . . .
H51 H 0.0750 0.7250 1.1777 0.071 Uiso 1 1 calc R U . . .
C52 C 0.0409(10) 0.8134(6) 1.2061(5) 0.053(3) Uani 1 1 d . . . . .
H52 H 0.0681 0.8362 1.1748 0.063 Uiso 1 1 calc R U . . .
C53 C 0.0000 0.8459(7) 1.2500 0.043(3) Uani 1 2 d S T P . .
C54 C 0.0000 0.9192(7) 1.2500 0.043(3) Uani 1 2 d S T P . .
C55 C -0.0768(9) 0.9545(5) 1.2722(5) 0.044(3) Uani 1 1 d . . . . .
H55 H -0.1316 0.9328 1.2874 0.053 Uiso 1 1 calc R U . . .
C56 C -0.0736(9) 1.0188(5) 1.2722(5) 0.045(3) Uani 1 1 d . . . . .
H56 H -0.1258 1.0417 1.2886 0.054 Uiso 1 1 calc R U . . .
N6 N 0.0000 1.0525(6) 1.2500 0.036(3) Uani 1 2 d S T P . .
C57 C 0.2569(18) 0.2590(10) 0.4807(14) 0.244(18) Uani 1 1 d D . . . .
H57 H 0.2097 0.2528 0.4356 0.293 Uiso 1 1 calc R U . . .
Cl3 Cl 0.3836(9) 0.2930(10) 0.4785(9) 0.281(5) Uani 1 1 d D . . . .
Cl4 Cl 0.2044(12) 0.3209(10) 0.5211(8) 0.281(5) Uani 1 1 d D . . . .
Cl5 Cl 0.2554(10) 0.1899(5) 0.5283(5) 0.281(5) Uani 1 1 d D . . . .
C58 C 0.721(3) 0.4539(10) 0.5425(10) 0.128(13) Uiso 0.5 1 d D . P . .
H58 H 0.7967 0.4437 0.5387 0.153 Uiso 0.5 1 calc R U P . .
Cl6 Cl 0.6382(15) 0.4623(9) 0.4639(7) 0.234(9) Uani 0.5 1 d D . P . .
Cl7 Cl 0.6779(14) 0.3897(6) 0.5817(8) 0.200(7) Uani 0.5 1 d D . P . .
Cl8 Cl 0.7301(9) 0.5251(6) 0.5904(6) 0.142(4) Uani 0.5 1 d D . P . .

loop_
_atom_site_aniso_label
_atom_site_aniso_U_11
_atom_site_aniso_U_22
_atom_site_aniso_U_33
_atom_site_aniso_U_23
_atom_site_aniso_U_13
_atom_site_aniso_U_12
Hg1 0.0543(4) 0.0343(3) 0.0595(4) 0.000 0.0312(3) 0.000
Hg2 0.0449(3) 0.0341(3) 0.0477(3) 0.000 0.0274(3) 0.000
Cl1 0.0570(17) 0.0580(18) 0.0576(16) -0.0043(14) 0.0235(14) -0.0068(15)
Cl2 0.0416(14) 0.0678(19) 0.0539(15) -0.0031(14) 0.0234(12) -0.0048(14)
N1 0.165(13) 0.062(10) 0.061(9) 0.000 0.039(9) 0.000
C1 0.168(11) 0.035(8) 0.092(9) -0.005(7) 0.061(9) -0.004(8)
C2 0.158(11) 0.034(8) 0.095(9) -0.005(7) 0.054(9) -0.001(8)
C3 0.178(18) 0.040(11) 0.098(13) 0.000 0.055(13) 0.000
C4 0.180(17) 0.022(9) 0.097(13) 0.000 0.074(13) 0.000
C5 0.186(12) 0.059(10) 0.084(9) 0.005(8) 0.064(9) 0.014(9)
C6 0.138(10) 0.027(7) 0.091(8) -0.001(6) 0.067(8) -0.012(7)
C7 0.125(14) 0.012(7) 0.071(10) 0.000 0.050(10) 0.000
C8 0.067(11) 0.027(8) 0.078(12) 0.000 0.028(10) 0.000
C9 0.059(7) 0.030(6) 0.075(8) 0.000(5) 0.030(6) -0.013(5)
C10 0.040(5) 0.029(5) 0.061(6) 0.004(5) 0.028(5) 0.008(5)
C11 0.049(8) 0.027(7) 0.045(8) 0.000 0.029(7) 0.000
N2 0.033(6) 0.028(6) 0.041(6) 0.000 0.017(5) 0.000
C12 0.033(5) 0.030(5) 0.047(6) 0.000(4) 0.023(5) -0.001(4)
C13 0.041(5) 0.022(5) 0.067(7) 0.003(5) 0.026(5) 0.006(4)
C14 0.042(5) 0.030(5) 0.040(5) 0.000(4) 0.017(4) 0.000(4)
C15 0.027(4) 0.023(4) 0.036(5) -0.002(4) 0.016(4) 0.000(4)
C16 0.033(5) 0.035(5) 0.039(5) -0.003(4) 0.017(4) 0.004(4)
C17 0.037(5) 0.036(5) 0.039(5) 0.003(4) 0.021(4) 0.001(5)
C18 0.031(4) 0.030(5) 0.031(4) 0.002(4) 0.016(4) 0.002(4)
C19 0.039(5) 0.035(6) 0.054(6) 0.002(5) 0.021(5) 0.007(5)
C20 0.043(5) 0.048(6) 0.032(5) 0.002(4) 0.015(4) 0.008(5)
C21 0.048(6) 0.026(5) 0.038(5) -0.003(4) 0.023(5) -0.001(4)
C22 0.033(5) 0.053(7) 0.060(7) -0.014(5) 0.022(5) -0.001(5)
C23 0.044(6) 0.057(7) 0.040(5) 0.000(5) 0.017(5) 0.016(5)
C24 0.039(5) 0.032(5) 0.040(5) 0.005(4) 0.021(4) 0.008(5)
C25 0.033(5) 0.063(7) 0.046(6) -0.006(5) 0.022(5) 0.006(5)
C26 0.034(5) 0.055(7) 0.056(6) 0.003(5) 0.028(5) 0.002(5)
N3 0.040(5) 0.037(5) 0.050(5) -0.004(4) 0.020(4) -0.003(4)
C27 0.051(6) 0.029(5) 0.049(6) -0.010(4) 0.031(5) -0.014(5)
C28 0.049(6) 0.037(6) 0.052(6) -0.005(5) 0.031(5) -0.007(5)
N4 0.065(6) 0.041(5) 0.056(6) -0.002(4) 0.024(5) 0.011(5)
C29 0.044(6) 0.055(7) 0.046(6) -0.008(5) 0.011(5) 0.006(6)
C30 0.042(6) 0.054(7) 0.062(7) 0.004(6) 0.017(5) -0.001(6)
C31 0.045(6) 0.048(7) 0.044(6) 0.000(5) 0.016(5) 0.002(6)
C32 0.063(8) 0.075(9) 0.046(6) 0.003(6) 0.018(6) -0.006(7)
C33 0.058(7) 0.052(7) 0.055(7) 0.015(6) 0.030(6) 0.031(6)
C34 0.055(7) 0.060(8) 0.050(6) -0.004(6) 0.020(6) -0.007(6)
C35 0.054(6) 0.055(7) 0.054(7) 0.005(6) 0.021(6) 0.007(6)
C36 0.056(7) 0.056(7) 0.041(6) -0.010(5) 0.016(5) -0.008(6)
C37 0.061(7) 0.034(6) 0.058(7) -0.001(5) 0.030(6) 0.006(6)
C38 0.043(6) 0.066(9) 0.072(8) -0.008(7) 0.021(6) 0.007(6)
C39 0.047(6) 0.056(7) 0.065(7) 0.006(6) 0.023(6) 0.003(6)
C40 0.058(7) 0.047(7) 0.056(7) 0.008(5) 0.026(6) 0.006(6)
C41 0.063(7) 0.040(6) 0.064(7) -0.007(5) 0.037(6) -0.005(6)
C42 0.085(9) 0.034(6) 0.068(7) -0.012(5) 0.051(7) -0.012(6)
C43 0.102(10) 0.028(6) 0.068(7) -0.005(5) 0.061(8) -0.002(7)
C44 0.085(9) 0.028(6) 0.073(7) -0.008(5) 0.038(7) -0.006(6)
C45 0.085(9) 0.028(6) 0.080(8) 0.006(6) 0.043(8) 0.002(6)
N5 0.105(11) 0.019(6) 0.075(9) 0.000 0.048(9) 0.000
C46 0.083(12) 0.011(7) 0.070(10) 0.000 0.023(9) 0.000
C47 0.127(12) 0.034(7) 0.047(7) -0.006(5) 0.014(8) -0.015(8)
C48 0.143(14) 0.019(5) 0.069(8) 0.002(5) 0.040(9) -0.020(7)
C49 0.117(16) 0.008(6) 0.049(9) 0.000 0.014(10) 0.000
C50 0.104(16) 0.029(9) 0.064(11) 0.000 -0.007(11) 0.000
C51 0.084(9) 0.028(6) 0.060(7) -0.008(5) 0.008(7) -0.012(6)
C52 0.065(7) 0.045(7) 0.042(6) -0.006(5) 0.001(5) 0.003(6)
C53 0.045(8) 0.023(7) 0.046(8) 0.000 -0.014(7) 0.000
C54 0.049(8) 0.026(8) 0.047(8) 0.000 0.000(7) 0.000
C55 0.045(6) 0.035(6) 0.059(6) 0.001(5) 0.025(5) 0.001(5)
C56 0.044(6) 0.044(7) 0.050(6) -0.008(5) 0.020(5) 0.003(5)
N6 0.033(6) 0.045(7) 0.026(5) 0.000 0.002(5) 0.000
C57 0.16(3) 0.25(4) 0.36(5) 0.08(4) 0.14(3) 0.05(3)
Cl3 0.315(14) 0.201(10) 0.296(11) 0.070(9) 0.019(10) -0.002(10)
Cl4 0.315(14) 0.201(10) 0.296(11) 0.070(9) 0.019(10) -0.002(10)
Cl5 0.315(14) 0.201(10) 0.296(11) 0.070(9) 0.019(10) -0.002(10)
Cl6 0.278(19) 0.29(2) 0.135(10) -0.052(12) 0.052(12) 0.117(17)
Cl7 0.219(15) 0.130(10) 0.267(17) -0.106(11) 0.091(13) 0.034(10)
Cl8 0.114(8) 0.150(11) 0.171(10) 0.001(8) 0.051(8) 0.018(8)

loop_
_atom_type_symbol
_atom_type_description
_atom_type_scat_dispersion_real
_atom_type_scat_dispersion_imag
_atom_type_scat_source
C C 0.0033 0.0016 'International Tables Vol C Tables 4.2.6.8 and 6.1.1.4'
Cl Cl 0.1484 0.1585 'International Tables Vol C Tables 4.2.6.8 and 6.1.1.4'
Hg Hg -2.3894 9.2266 'International Tables Vol C Tables 4.2.6.8 and 6.1.1.4'
N N 0.0061 0.0033 'International Tables Vol C Tables 4.2.6.8 and 6.1.1.4'
H H 0.0000 0.0000 'International Tables Vol C Tables 4.2.6.8 and 6.1.1.4'

loop_
_geom_angle_atom_site_label_1
_geom_angle_atom_site_label_2
_geom_angle_atom_site_label_3
_geom_angle
_geom_angle_site_symmetry_1
_geom_angle_site_symmetry_3
Cl1 Hg1 Cl1 151.52(15) 2_656 .
Cl1 Hg1 N1 104.24(8) 2_656 .
Cl1 Hg1 N1 104.24(8) . .
Cl1 Hg1 N4 91.3(2) 2_656 2_656
Cl1 Hg1 N4 94.5(2) . 2_656
N1 Hg1 N4 78.1(2) . 2_656
Cl1 Hg1 N4 94.5(2) 2_656 .
Cl1 Hg1 N4 91.3(2) . .
N1 Hg1 N4 78.1(2) . .
N4 Hg1 N4 156.3(4) 2_656 .
Cl2 Hg2 Cl2 152.54(16) 2_557 .
Cl2 Hg2 N3 94.7(2) 2_557 2_557
Cl2 Hg2 N3 90.7(2) . 2_557
Cl2 Hg2 N3 90.7(2) 2_557 .
Cl2 Hg2 N3 94.7(2) . .
N3 Hg2 N3 157.1(4) 2_557 .
Cl2 Hg2 N6 103.73(8) 2_557 .
Cl2 Hg2 N6 103.73(8) . .
N3 Hg2 N6 78.53(19) 2_557 .
N3 Hg2 N6 78.53(19) . .
C1 N1 C1 110.0(16) 2_656 .
C1 N1 Hg1 125.0(8) 2_656 .
C1 N1 Hg1 125.0(8) . .
N1 C1 C2 128.5(14) . .
N1 C1 H1 115.7 . .
C2 C1 H1 115.8 . .
C1 C2 C3 119.5(14) . .
C1 C2 H2 120.5 . .
C3 C2 H2 120.0 . .
C2 C3 C2 113.9(17) . 2_656
C2 C3 C4 123.1(8) . .
C2 C3 C4 123.1(8) 2_656 .
C5 C4 C5 117.6(16) . 2_656
C5 C4 C3 121.2(8) . .
C5 C4 C3 121.2(8) 2_656 .
C4 C5 C6 122.4(13) . .
C4 C5 H5 118.7 . .
C6 C5 H5 118.9 . .
C7 C6 C5 117.6(11) . .
C7 C6 H6 120.9 . .
C5 C6 H6 121.5 . .
C6 C7 C6 121.8(14) . 2_656
C6 C7 C8 119.1(7) . .
C6 C7 C8 119.1(7) 2_656 .
C9 C8 C9 116.1(14) . 2_656
C9 C8 C7 121.9(7) . .
C9 C8 C7 121.9(7) 2_656 .
C10 C9 C8 122.7(10) . .
C10 C9 H9 118.6 . .
C8 C9 H9 118.7 . .
C9 C10 C11 119.7(9) . .
C9 C10 H10 120.2 . .
C11 C10 H10 120.1 . .
C10 C11 C10 118.9(12) . 2_656
C10 C11 N2 120.6(6) . .
C10 C11 N2 120.6(6) 2_656 .
C11 N2 C12 120.3(5) . 2_656
C11 N2 C12 120.3(5) . .
C12 N2 C12 119.4(11) 2_656 .
C13 C12 C17 118.7(8) . .
C13 C12 N2 120.6(9) . .
C17 C12 N2 120.7(8) . .
C12 C13 C14 120.9(9) . .
C12 C13 H13 119.6 . .
C14 C13 H13 119.5 . .
C13 C14 C15 122.2(9) . .
C13 C14 H14 118.9 . .
C15 C14 H14 119.0 . .
C14 C15 C16 116.6(7) . .
C14 C15 C18 121.3(8) . .
C16 C15 C18 122.0(8) . .
C17 C16 C15 120.6(9) . .
C17 C16 H16 119.7 . .
C15 C16 H16 119.7 . .
C12 C17 C16 121.0(9) . .
C12 C17 H17 119.5 . .
C16 C17 H17 119.5 . .
C19 C18 C23 116.2(8) . .
C19 C18 C15 122.6(8) . .
C23 C18 C15 121.2(8) . .
C18 C19 C20 124.3(9) . .
C18 C19 H19 117.9 . .
C20 C19 H19 117.8 . .
C19 C20 C21 119.6(9) . .
C19 C20 H20 120.2 . .
C21 C20 H20 120.2 . .
C20 C21 C22 117.6(8) . .
C20 C21 C24 121.7(8) . .
C22 C21 C24 120.6(9) . .
C23 C22 C21 121.5(10) . .
C23 C22 H22 119.3 . .
C21 C22 H22 119.2 . .
C22 C23 C18 120.7(9) . .
C22 C23 H23 119.6 . .
C18 C23 H23 119.7 . .
C25 C24 C28 116.0(8) . .
C25 C24 C21 123.6(9) . .
C28 C24 C21 120.4(8) . .
C26 C25 C24 120.5(10) . .
C26 C25 H25 119.8 . .
C24 C25 H25 119.6 . .
N3 C26 C25 122.9(9) . .
N3 C26 H26 118.6 . .
C25 C26 H26 118.4 . .
C27 N3 C26 116.4(8) . .
C27 N3 Hg2 121.0(7) . .
C26 N3 Hg2 120.2(6) . .
N3 C27 C28 123.4(10) . .
N3 C27 H27 118.4 . .
C28 C27 H27 118.2 . .
C27 C28 C24 120.7(9) . .
C27 C28 H28 119.8 . .
C24 C28 H28 119.5 . .
C29 N4 C33 116.6(9) . .
C29 N4 Hg1 118.9(7) . .
C33 N4 Hg1 122.6(7) . .
N4 C29 C30 123.8(10) . .
N4 C29 H29 118.2 . .
C30 C29 H29 118.0 . .
C31 C30 C29 119.7(11) . .
C31 C30 H30 120.2 . .
C29 C30 H30 120.1 . .
C30 C31 C32 115.1(10) . .
C30 C31 C34 123.9(11) . .
C32 C31 C34 120.9(10) . .
C33 C32 C31 120.1(11) . .
C33 C32 H32 119.9 . .
C31 C32 H32 119.9 . .
N4 C33 C32 124.4(11) . .
N4 C33 H33 117.9 . .
C32 C33 H33 117.7 . .
C39 C34 C35 118.2(10) . .
C39 C34 C31 120.8(11) . .
C35 C34 C31 120.9(10) . .
C36 C35 C34 122.3(11) . .
C36 C35 H35 119.0 . .
C34 C35 H35 118.7 . .
C35 C36 C37 118.2(10) . .
C35 C36 H36 120.8 . .
C37 C36 H36 120.9 . .
C38 C37 C36 118.3(9) . .
C38 C37 C40 122.2(10) . .
C36 C37 C40 119.3(11) . .
C37 C38 C39 122.8(11) . .
C37 C38 H38 118.7 . .
C39 C38 H38 118.5 . .
C34 C39 C38 120.1(12) . .
C34 C39 H39 119.8 . .
C38 C39 H39 120.1 . .
C45 C40 C41 118.4(10) . .
C45 C40 C37 123.2(10) . .
C41 C40 C37 118.2(11) . .
C42 C41 C40 118.9(11) . .
C42 C41 H41 120.7 . .
C40 C41 H41 120.5 . .
C43 C42 C41 122.1(10) . .
C43 C42 H42 119.1 . .
C41 C42 H42 118.8 . .
C42 C43 C44 119.0(9) . .
C42 C43 N5 120.2(10) . .
C44 C43 N5 120.7(11) . .
C45 C44 C43 120.6(11) . .
C45 C44 H44 119.8 . .
C43 C44 H44 119.6 . .
C44 C45 C40 120.8(12) . .
C44 C45 H45 119.6 . .
C40 C45 H45 119.6 . .
C46 N5 C43 120.4(6) . 2_557
C46 N5 C43 120.4(6) . .
C43 N5 C43 119.1(12) 2_557 .
C47 C46 C47 116.4(14) 2_557 .
C47 C46 N5 121.8(7) 2_557 .
C47 C46 N5 121.8(7) . .
C48 C47 C46 122.7(11) . .
C48 C47 H47 118.5 . .
C46 C47 H47 118.8 . .
C47 C48 C49 118.7(11) . .
C47 C48 H48 120.8 . .
C49 C48 H48 120.4 . .
C48 C49 C48 120.6(14) 2_557 .
C48 C49 C50 119.7(7) 2_557 .
C48 C49 C50 119.7(7) . .
C51 C50 C51 114.5(16) . 2_557
C51 C50 C49 122.7(8) . .
C51 C50 C49 122.7(8) 2_557 .
C52 C51 C50 123.0(12) . .
C52 C51 H51 118.4 . .
C50 C51 H51 118.6 . .
C53 C52 C51 119.5(12) . .
C53 C52 H52 120.4 . .
C51 C52 H52 120.0 . .
C52 C53 C52 120.3(15) . 2_557
C52 C53 C54 119.8(8) . .
C52 C53 C54 119.8(8) 2_557 .
C55 C54 C55 116.5(13) . 2_557
C55 C54 C53 121.7(7) . .
C55 C54 C53 121.7(7) 2_557 .
C56 C55 C54 120.1(10) . .
C56 C55 H55 120.0 . .
C54 C55 H55 119.9 . .
C55 C56 N6 123.0(10) . .
C55 C56 H56 118.4 . .
N6 C56 H56 118.5 . .
C56 N6 C56 117.1(13) . 2_557
C56 N6 Hg2 121.4(6) . .
C56 N6 Hg2 121.4(6) 2_557 .
Cl4 C57 Cl5 104.8(16) . .
Cl4 C57 Cl3 100.4(14) . .
Cl5 C57 Cl3 119.1(17) . .
Cl4 C57 H57 110.8 . .
Cl5 C57 H57 110.9 . .
Cl3 C57 H57 110.1 . .
Cl7 C58 Cl6 110.3(17) . .
Cl7 C58 Cl8 110.3(14) . .
Cl6 C58 Cl8 113.4(15) . .
Cl7 C58 H58 107.6 . .
Cl6 C58 H58 107.6 . .
Cl8 C58 H58 107.4 . .

loop_
_geom_bond_atom_site_label_1
_geom_bond_atom_site_label_2
_geom_bond_distance
_geom_bond_site_symmetry_2
Hg1 Cl1 2.392(3) 2_656
Hg1 Cl1 2.392(3) .
Hg1 N1 2.406(15) .
Hg1 N4 2.537(8) 2_656
Hg1 N4 2.537(8) .
Hg2 Cl2 2.384(3) 2_557
Hg2 Cl2 2.384(3) .
Hg2 N3 2.542(7) 2_557
Hg2 N3 2.542(7) .
Hg2 N6 2.567(12) .
N1 C1 1.342(12) 2_656
N1 C1 1.342(12) .
C1 C2 1.369(13) .
C1 H1 0.9500 .
C2 C3 1.413(13) .
C2 H2 0.9500 .
C3 C2 1.413(13) 2_656
C3 C4 1.45(2) .
C4 C5 1.370(12) .
C4 C5 1.370(12) 2_656
C5 C6 1.393(13) .
C5 H5 0.9500 .
C6 C7 1.379(11) .
C6 H6 0.9500 .
C7 C6 1.379(11) 2_656
C7 C8 1.50(2) .
C8 C9 1.395(13) .
C8 C9 1.395(13) 2_656
C9 C10 1.378(13) .
C9 H9 0.9500 .
C10 C11 1.397(11) .
C10 H10 0.9500 .
C11 C10 1.397(11) 2_656
C11 N2 1.412(17) .
N2 C12 1.427(10) 2_656
N2 C12 1.427(10) .
C12 C13 1.372(13) .
C12 C17 1.376(13) .
C13 C14 1.375(12) .
C13 H13 0.9500 .
C14 C15 1.386(12) .
C14 H14 0.9500 .
C15 C16 1.409(11) .
C15 C18 1.474(10) .
C16 C17 1.391(11) .
C16 H16 0.9500 .
C17 H17 0.9500 .
C18 C19 1.356(13) .
C18 C23 1.413(13) .
C19 C20 1.375(12) .
C19 H19 0.9500 .
C20 C21 1.379(13) .
C20 H20 0.9500 .
C21 C22 1.403(13) .
C21 C24 1.485(11) .
C22 C23 1.365(12) .
C22 H22 0.9500 .
C23 H23 0.9500 .
C24 C25 1.381(13) .
C24 C28 1.383(14) .
C25 C26 1.368(12) .
C25 H25 0.9500 .
C26 N3 1.353(13) .
C26 H26 0.9500 .
N3 C27 1.328(12) .
C27 C28 1.368(12) .
C27 H27 0.9500 .
C28 H28 0.9500 .
N4 C29 1.300(13) .
N4 C33 1.314(13) .
C29 C30 1.405(14) .
C29 H29 0.9500 .
C30 C31 1.369(15) .
C30 H30 0.9500 .
C31 C32 1.407(16) .
C31 C34 1.464(14) .
C32 C33 1.357(14) .
C32 H32 0.9500 .
C33 H33 0.9500 .
C34 C39 1.377(15) .
C34 C35 1.404(15) .
C35 C36 1.383(14) .
C35 H35 0.9500 .
C36 C37 1.428(15) .
C36 H36 0.9500 .
C37 C38 1.368(16) .
C37 C40 1.493(14) .
C38 C39 1.378(15) .
C38 H38 0.9500 .
C39 H39 0.9500 .
C40 C45 1.398(16) .
C40 C41 1.410(15) .
C41 C42 1.401(13) .
C41 H41 0.9500 .
C42 C43 1.355(16) .
C42 H42 0.9500 .
C43 C44 1.397(16) .
C43 N5 1.412(11) .
C44 C45 1.375(14) .
C44 H44 0.9500 .
C45 H45 0.9500 .
N5 C46 1.395(17) .
N5 C43 1.412(11) 2_557
C46 C47 1.378(13) 2_557
C46 C47 1.378(13) .
C47 C48 1.352(15) .
C47 H47 0.9500 .
C48 C49 1.374(14) .
C48 H48 0.9500 .
C49 C48 1.374(14) 2_557
C49 C50 1.52(2) .
C50 C51 1.389(14) .
C50 C51 1.390(14) 2_557
C51 C52 1.383(15) .
C51 H51 0.9500 .
C52 C53 1.356(13) .
C52 H52 0.9500 .
C53 C52 1.356(13) 2_557
C53 C54 1.53(2) .
C54 C55 1.393(12) .
C54 C55 1.393(12) 2_557
C55 C56 1.338(14) .
C55 H55 0.9500 .
C56 N6 1.344(12) .
C56 H56 0.9500 .
N6 C56 1.344(12) 2_557
C57 Cl4 1.767(18) .
C57 Cl5 1.759(17) .
C57 Cl3 1.765(17) .
C57 H57 1.0000 .
C58 Cl7 1.735(18) .
C58 Cl6 1.743(18) .
C58 Cl8 1.783(18) .
C58 H58 1.0000 .
